data_4068593
loop_
_publ_author_name
'Lai, Siu-Wai'
'Chan, Queenie K.-W.'
'Han, Jie'
'Zhi, Yong-Gang'
'Zhu, Nianyong'
'Che, Chi-Ming'

_publ_section_title
;
 Synthesis, Structures, and Photoluminescent Properties of Cyclometalated
 Platinum(II) Complexes bearing Upper-Rim Phosphinated Calix[4]arenes
;
_journal_issue 1
_journal_name_full Organometallics
_journal_page_first 34
_journal_paper_doi 10.1021/om800969z
_journal_volume 28
_journal_year 2009
_chemical_formula_moiety 'C86 H86 Cl2 N2 O4 P2 Pt2 S2'
_chemical_formula_sum 'C86 H86 Cl2 N2 O4 P2 Pt2 S2'
_chemical_formula_weight 1798.71
_chemical_name_systematic
;
 ?
;
_space_group_IT_number 15
_symmetry_cell_setting monoclinic
_symmetry_space_group_name_Hall '-C 2yc'
_symmetry_space_group_name_H-M 'C 1 2/c 1'
_atom_sites_solution_hydrogens geom
_atom_sites_solution_primary direct
_atom_sites_solution_secondary difmap
_audit_creation_method SHELXL-97
_cell_angle_alpha 90.00
_cell_angle_beta 109.53(2)
_cell_angle_gamma 90.00
_cell_formula_units_Z 4
_cell_length_a 25.505(5)
_cell_length_b 11.556(2)
_cell_length_c 28.183(6)
_cell_measurement_reflns_used 0
_cell_measurement_temperature 301(2)
_cell_measurement_theta_max 0
_cell_measurement_theta_min 0
_cell_volume 7829(3)
_computing_molecular_graphics 'Ortep-3 for Windows (Farrugia, 1997)'
_computing_publication_material 'WinGX publication routines (Farrugia, 1999)'
_computing_structure_refinement 'SHELXL-97 (Sheldrick, 1997)'
_computing_structure_solution 'SHELXS-97 (Sheldrick, 1997)'
_diffrn_ambient_temperature 301(2)
_diffrn_measured_fraction_theta_full 0.993
_diffrn_measured_fraction_theta_max 0.993
_diffrn_radiation_monochromator graphite
_diffrn_radiation_source 'fine-focus sealed tube'
_diffrn_radiation_type MoK\a
_diffrn_radiation_wavelength 0.71073
_diffrn_reflns_av_R_equivalents 0.0251
_diffrn_reflns_av_sigmaI/netI 0.0277
_diffrn_reflns_limit_h_max 31
_diffrn_reflns_limit_h_min -31
_diffrn_reflns_limit_k_max 13
_diffrn_reflns_limit_k_min -14
_diffrn_reflns_limit_l_max 33
_diffrn_reflns_limit_l_min -34
_diffrn_reflns_number 22221
_diffrn_reflns_theta_full 25.68
_diffrn_reflns_theta_max 25.68
_diffrn_reflns_theta_min 1.87
_exptl_absorpt_coefficient_mu 3.784
_exptl_absorpt_correction_type none
_exptl_crystal_colour orange
_exptl_crystal_density_diffrn 1.526
_exptl_crystal_density_method 'not measured'
_exptl_crystal_description prism
_exptl_crystal_F_000 3600
_exptl_crystal_size_max 0.3
_exptl_crystal_size_mid 0.3
_exptl_crystal_size_min 0.15
_refine_diff_density_max 1.059
_refine_diff_density_min -0.458
_refine_diff_density_rms 0.075
_refine_ls_extinction_method none
_refine_ls_goodness_of_fit_ref 1.056
_refine_ls_hydrogen_treatment ride-on
_refine_ls_matrix_type full
_refine_ls_number_parameters 451
_refine_ls_number_reflns 7371
_refine_ls_number_restraints 0
_refine_ls_restrained_S_all 1.056
_refine_ls_R_factor_all 0.0411
_refine_ls_R_factor_gt 0.0274
_refine_ls_shift/su_max 0.002
_refine_ls_shift/su_mean 0.000
_refine_ls_structure_factor_coef Fsqd
_refine_ls_weighting_details 'calc w=1/[\s^2^(Fo^2^)+(0.0335P)^2^+6.9606P] where P=(Fo^2^+2Fc^2^)/3'
_refine_ls_weighting_scheme calc
_refine_ls_wR_factor_gt 0.0626
_refine_ls_wR_factor_ref 0.0678
_reflns_number_gt 5864
_reflns_number_total 7371
_reflns_threshold_expression >2sigma(I)
_cod_data_source_file om800969z_si_002.cif
_cod_data_source_block '[(PtThpyCl)2L5]'
_cod_original_cell_volume 7828(3)
_cod_original_sg_symbol_H-M 'C 2/c'
_cod_database_code 4068593

loop_
_symmetry_equiv_pos_as_xyz
'x, y, z'
'-x, y, -z+1/2'
'x+1/2, y+1/2, z'
'-x+1/2, y+1/2, -z+1/2'
'-x, -y, -z'
'x, -y, z-1/2'
'-x+1/2, -y+1/2, -z'
'x+1/2, -y+1/2, z-1/2'

loop_
_atom_site_label
_atom_site_type_symbol
_atom_site_fract_x
_atom_site_fract_y
_atom_site_fract_z
_atom_site_U_iso_or_equiv
_atom_site_adp_type
_atom_site_occupancy
_atom_site_symmetry_multiplicity
_atom_site_calc_flag
_atom_site_refinement_flags
C1 C 0.08044(15) 0.8748(3) 0.11246(12) 0.0399(8) Uani 1 1 d .
C2 C 0.02376(15) 0.9029(3) 0.10028(13) 0.0411(8) Uani 1 1 d .
H2 H -0.0021 0.8705 0.0718 0.049 Uiso 1 1 calc R
C3 C 0.00575(15) 0.9782(3) 0.13005(12) 0.0401(8) Uani 1 1 d .
C4 C 0.04506(16) 1.0265(3) 0.17251(13) 0.0428(8) Uani 1 1 d .
C5 C 0.10053(15) 0.9922(3) 0.18804(13) 0.0433(8) Uani 1 1 d .
C6 C 0.11769(15) 0.9207(3) 0.15679(13) 0.0433(8) Uani 1 1 d .
H6 H 0.1553 0.9025 0.1656 0.052 Uiso 1 1 calc R
C7 C 0.13933(16) 1.0149(3) 0.24135(13) 0.0485(9) Uani 1 1 d .
H7A H 0.1401 1.0970 0.2488 0.058 Uiso 1 1 calc R
H7B H 0.1768 0.9904 0.2448 0.058 Uiso 1 1 calc R
C8 C 0.11812(15) 0.9473(3) 0.27789(13) 0.0438(9) Uani 1 1 d .
C9 C 0.10417(14) 1.0017(3) 0.31593(12) 0.0414(8) Uani 1 1 d .
C10 C 0.07813(15) 0.9417(3) 0.34520(13) 0.0454(9) Uani 1 1 d .
C11 C 0.07030(18) 0.8249(4) 0.33746(16) 0.0579(11) Uani 1 1 d .
H11 H 0.0539 0.7831 0.3570 0.069 Uiso 1 1 calc R
C12 C 0.0862(2) 0.7676(4) 0.30130(18) 0.0672(12) Uani 1 1 d .
H12 H 0.0816 0.6879 0.2973 0.081 Uiso 1 1 calc R
C13 C 0.10889(18) 0.8299(4) 0.27134(16) 0.0576(10) Uani 1 1 d .
H13 H 0.1182 0.7920 0.2461 0.069 Uiso 1 1 calc R
C14 C 0.05554(15) 1.0035(4) 0.38163(13) 0.0480(9) Uani 1 1 d .
H14A H 0.0609 1.0862 0.3796 0.058 Uiso 1 1 calc R
H14B H 0.0760 0.9787 0.4157 0.058 Uiso 1 1 calc R
C15 C 0.0515(2) 1.2171(4) 0.20723(19) 0.0791(14) Uani 1 1 d .
H15A H 0.0668 1.2343 0.2429 0.095 Uiso 1 1 calc R
H15B H 0.0821 1.2166 0.1939 0.095 Uiso 1 1 calc R
C16 C 0.0123(3) 1.3078(5) 0.1822(2) 0.0913(17) Uani 1 1 d .
H16A H -0.0181 1.3089 0.1956 0.110 Uiso 1 1 calc R
H16B H -0.0032 1.2905 0.1465 0.110 Uiso 1 1 calc R
C17 C 0.0396(4) 1.4271(6) 0.1891(3) 0.134(3) Uani 1 1 d .
H17A H 0.0548 1.4425 0.2249 0.161 Uiso 1 1 calc R
H17B H 0.0708 1.4230 0.1767 0.161 Uiso 1 1 calc R
C18 C 0.0069(4) 1.5231(7) 0.1660(4) 0.183(4) Uani 1 1 d .
H18A H 0.0293 1.5918 0.1733 0.274 Uiso 1 1 calc R
H18B H -0.0234 1.5315 0.1789 0.274 Uiso 1 1 calc R
H18C H -0.0077 1.5114 0.1303 0.274 Uiso 1 1 calc R
C19 C 0.1686(2) 1.1413(4) 0.36028(19) 0.0840(16) Uani 1 1 d .
H19A H 0.1970 1.1054 0.3493 0.101 Uiso 1 1 calc R
H19B H 0.1709 1.1080 0.3925 0.101 Uiso 1 1 calc R
C20 C 0.1784(3) 1.2672(5) 0.3658(2) 0.102(2) Uani 1 1 d .
H20A H 0.1467 1.3031 0.3715 0.123 Uiso 1 1 calc R
H20B H 0.2107 1.2810 0.3954 0.123 Uiso 1 1 calc R
C21 C 0.1874(4) 1.3244(6) 0.3224(3) 0.140(3) Uani 1 1 d .
H21A H 0.2158 1.2812 0.3141 0.167 Uiso 1 1 calc R
H21B H 0.1533 1.3179 0.2939 0.167 Uiso 1 1 calc R
C22 C 0.2037(4) 1.4444(7) 0.3275(4) 0.176(4) Uani 1 1 d .
H22A H 0.2097 1.4700 0.2973 0.264 Uiso 1 1 calc R
H22B H 0.2374 1.4533 0.3556 0.264 Uiso 1 1 calc R
H22C H 0.1748 1.4900 0.3330 0.264 Uiso 1 1 calc R
C23 C 0.04157(14) 0.7497(3) 0.02078(12) 0.0365(7) Uani 1 1 d .
C24 C 0.01136(16) 0.6560(3) 0.02801(15) 0.0484(9) Uani 1 1 d .
H24 H 0.0246 0.6128 0.0575 0.058 Uiso 1 1 calc R
C25 C -0.03798(17) 0.6265(4) -0.00804(18) 0.0607(11) Uani 1 1 d .
H25 H -0.0582 0.5637 -0.0028 0.073 Uiso 1 1 calc R
C26 C -0.05790(18) 0.6888(4) -0.05187(17) 0.0596(11) Uani 1 1 d .
H26 H -0.0911 0.6677 -0.0765 0.071 Uiso 1 1 calc R
C27 C -0.02847(17) 0.7819(4) -0.05902(15) 0.0541(10) Uani 1 1 d .
H27 H -0.0419 0.8245 -0.0886 0.065 Uiso 1 1 calc R
C28 C 0.02103(16) 0.8136(3) -0.02289(13) 0.0443(8) Uani 1 1 d .
H28 H 0.0405 0.8779 -0.0280 0.053 Uiso 1 1 calc R
C29 C 0.14078(14) 0.8908(3) 0.04415(12) 0.0384(8) Uani 1 1 d .
C30 C 0.18392(15) 0.8581(3) 0.02786(14) 0.0475(9) Uani 1 1 d .
H30 H 0.1976 0.7829 0.0336 0.057 Uiso 1 1 calc R
C31 C 0.20686(18) 0.9351(4) 0.00331(16) 0.0595(11) Uani 1 1 d .
H31 H 0.2359 0.9123 -0.0076 0.071 Uiso 1 1 calc R
C32 C 0.18639(18) 1.0471(4) -0.00509(17) 0.0631(12) Uani 1 1 d .
H32 H 0.2013 1.0993 -0.0222 0.076 Uiso 1 1 calc R
C33 C 0.14426(18) 1.0810(4) 0.01172(16) 0.0560(10) Uani 1 1 d .
H33 H 0.1309 1.1565 0.0066 0.067 Uiso 1 1 calc R
C34 C 0.12175(16) 1.0028(3) 0.03629(15) 0.0493(9) Uani 1 1 d .
H34 H 0.0932 1.0262 0.0478 0.059 Uiso 1 1 calc R
C35 C 0.13496(18) 0.5155(4) -0.04933(16) 0.0595(11) Uani 1 1 d .
H35 H 0.1216 0.5245 -0.0841 0.071 Uiso 1 1 calc R
C36 C 0.12867(18) 0.5963(3) -0.01622(15) 0.0526(10) Uani 1 1 d .
H36 H 0.1105 0.6664 -0.0265 0.063 Uiso 1 1 calc R
C37 C 0.15193(15) 0.5645(3) 0.03455(14) 0.0422(8) Uani 1 1 d .
C38 C 0.17723(16) 0.4577(3) 0.03822(16) 0.0500(9) Uani 1 1 d .
C39 C 0.20275(16) 0.4022(3) 0.08589(17) 0.0549(10) Uani 1 1 d .
C40 C 0.2306(2) 0.2964(4) 0.0951(2) 0.0764(14) Uani 1 1 d .
H40 H 0.2360 0.2550 0.0689 0.092 Uiso 1 1 calc R
C41 C 0.2497(2) 0.2542(5) 0.1431(2) 0.098(2) Uani 1 1 d .
H41 H 0.2680 0.1833 0.1495 0.117 Uiso 1 1 calc R
C42 C 0.2421(2) 0.3157(5) 0.1819(2) 0.0964(19) Uani 1 1 d .
H42 H 0.2544 0.2867 0.2145 0.116 Uiso 1 1 calc R
C43 C 0.2157(2) 0.4217(4) 0.17141(18) 0.0692(13) Uani 1 1 d .
H43 H 0.2108 0.4643 0.1977 0.083 Uiso 1 1 calc R
Cl1 Cl 0.16687(7) 0.66460(12) 0.18748(4) 0.0876(4) Uani 1 1 d .
Pt1 Pt 0.154791(6) 0.624935(13) 0.102484(5) 0.04311(6) Uani 1 1 d .
P1 P 0.10577(4) 0.78509(8) 0.07169(3) 0.0372(2) Uani 1 1 d .
S1 S 0.17008(5) 0.39678(9) -0.01966(5) 0.0632(3) Uani 1 1 d .
N1 N 0.19692(13) 0.4651(3) 0.12493(13) 0.0524(8) Uani 1 1 d .
O1 O 0.11482(11) 1.1191(2) 0.32424(9) 0.0470(6) Uani 1 1 d .
O2 O 0.02590(12) 1.1024(2) 0.20052(10) 0.0563(7) Uani 1 1 d .

loop_
_atom_site_aniso_label
_atom_site_aniso_U_11
_atom_site_aniso_U_22
_atom_site_aniso_U_33
_atom_site_aniso_U_23
_atom_site_aniso_U_13
_atom_site_aniso_U_12
C1 0.0435(19) 0.0397(19) 0.0402(18) -0.0006(15) 0.0189(16) 0.0003(17)
C2 0.043(2) 0.044(2) 0.0357(18) 0.0008(14) 0.0124(16) 0.0019(16)
C3 0.044(2) 0.041(2) 0.0378(19) 0.0082(15) 0.0169(16) 0.0052(16)
C4 0.053(2) 0.039(2) 0.0397(19) 0.0007(15) 0.0203(18) 0.0014(17)
C5 0.047(2) 0.046(2) 0.0393(19) -0.0026(15) 0.0180(17) -0.0056(17)
C6 0.041(2) 0.048(2) 0.044(2) -0.0001(16) 0.0173(17) -0.0016(17)
C7 0.046(2) 0.057(2) 0.043(2) -0.0070(17) 0.0160(18) -0.0066(19)
C8 0.040(2) 0.050(2) 0.041(2) -0.0040(16) 0.0113(17) -0.0060(17)
C9 0.0356(18) 0.046(2) 0.0379(19) -0.0027(15) 0.0061(16) -0.0062(16)
C10 0.038(2) 0.055(2) 0.0395(19) -0.0035(16) 0.0082(16) -0.0070(18)
C11 0.065(3) 0.053(2) 0.063(3) 0.004(2) 0.031(2) -0.005(2)
C12 0.083(3) 0.044(2) 0.086(3) -0.002(2) 0.043(3) -0.004(2)
C13 0.065(3) 0.053(2) 0.061(3) -0.007(2) 0.029(2) 0.000(2)
C14 0.046(2) 0.060(2) 0.0378(19) -0.0036(17) 0.0145(17) -0.0142(19)
C15 0.099(4) 0.067(3) 0.071(3) -0.017(2) 0.028(3) 0.001(3)
C16 0.120(5) 0.086(4) 0.074(3) 0.004(3) 0.040(3) 0.026(4)
C17 0.167(7) 0.062(4) 0.147(6) 0.007(4) 0.020(6) 0.022(5)
C18 0.215(10) 0.113(7) 0.215(10) 0.047(7) 0.065(9) 0.033(7)
C19 0.081(3) 0.084(4) 0.065(3) -0.006(3) -0.005(3) -0.037(3)
C20 0.111(5) 0.093(4) 0.084(4) -0.020(3) 0.006(3) -0.049(4)
C21 0.174(8) 0.095(5) 0.132(6) -0.010(5) 0.029(6) -0.065(5)
C22 0.209(10) 0.109(6) 0.198(9) 0.001(6) 0.051(8) -0.072(7)
C23 0.0394(19) 0.0330(18) 0.0384(18) -0.0031(14) 0.0145(15) 0.0001(15)
C24 0.046(2) 0.040(2) 0.058(2) 0.0080(16) 0.0162(19) -0.0038(17)
C25 0.048(2) 0.051(2) 0.084(3) 0.004(2) 0.023(2) -0.008(2)
C26 0.047(2) 0.060(3) 0.065(3) -0.011(2) 0.010(2) -0.005(2)
C27 0.051(2) 0.058(3) 0.048(2) 0.0018(18) 0.0101(19) 0.004(2)
C28 0.048(2) 0.042(2) 0.044(2) 0.0005(16) 0.0164(18) -0.0039(17)
C29 0.0352(18) 0.038(2) 0.0403(18) -0.0053(14) 0.0109(15) -0.0054(15)
C30 0.042(2) 0.043(2) 0.058(2) -0.0015(17) 0.0178(18) -0.0021(17)
C31 0.050(2) 0.065(3) 0.072(3) -0.004(2) 0.032(2) -0.010(2)
C32 0.058(3) 0.060(3) 0.072(3) 0.009(2) 0.023(2) -0.018(2)
C33 0.054(2) 0.043(2) 0.070(3) 0.0035(19) 0.018(2) -0.0065(19)
C34 0.049(2) 0.040(2) 0.061(2) -0.0045(17) 0.023(2) -0.0038(18)
C35 0.069(3) 0.059(3) 0.057(2) -0.003(2) 0.029(2) -0.007(2)
C36 0.061(3) 0.045(2) 0.058(2) -0.0022(17) 0.029(2) 0.0001(19)
C37 0.0361(19) 0.038(2) 0.054(2) -0.0061(16) 0.0178(17) -0.0048(16)
C38 0.043(2) 0.040(2) 0.069(3) -0.0089(18) 0.022(2) -0.0050(18)
C39 0.040(2) 0.037(2) 0.080(3) -0.0004(19) 0.011(2) -0.0019(16)
C40 0.064(3) 0.050(3) 0.104(4) -0.005(3) 0.012(3) 0.014(2)
C41 0.095(4) 0.054(3) 0.112(5) 0.005(3) -0.009(4) 0.026(3)
C42 0.098(4) 0.067(4) 0.090(4) 0.020(3) -0.014(3) 0.015(3)
C43 0.068(3) 0.056(3) 0.068(3) 0.010(2) 0.001(2) 0.007(2)
Cl1 0.1370(13) 0.0735(8) 0.0473(6) 0.0087(5) 0.0244(7) 0.0370(8)
Pt1 0.04225(9) 0.03919(9) 0.04561(9) 0.00247(6) 0.01165(6) 0.00293(7)
P1 0.0385(5) 0.0361(5) 0.0375(5) -0.0006(4) 0.0135(4) 0.0003(4)
S1 0.0659(7) 0.0497(6) 0.0808(8) -0.0155(5) 0.0334(6) -0.0027(5)
N1 0.0396(17) 0.0438(18) 0.063(2) 0.0060(16) 0.0030(16) 0.0011(15)
O1 0.0504(15) 0.0480(15) 0.0418(13) -0.0085(11) 0.0146(12) -0.0132(12)
O2 0.0652(18) 0.0516(17) 0.0573(16) -0.0144(12) 0.0272(15) 0.0041(14)

loop_
_atom_type_symbol
_atom_type_description
_atom_type_scat_dispersion_real
_atom_type_scat_dispersion_imag
_atom_type_scat_source
C C 0.0033 0.0016 'International Tables Vol C Tables 4.2.6.8 and 6.1.1.4'
H H 0.0000 0.0000 'International Tables Vol C Tables 4.2.6.8 and 6.1.1.4'
Cl Cl 0.1484 0.1585 'International Tables Vol C Tables 4.2.6.8 and 6.1.1.4'
Pt Pt -1.7033 8.3905 'International Tables Vol C Tables 4.2.6.8 and 6.1.1.4'
P P 0.1023 0.0942 'International Tables Vol C Tables 4.2.6.8 and 6.1.1.4'
S S 0.1246 0.1234 'International Tables Vol C Tables 4.2.6.8 and 6.1.1.4'
N N 0.0061 0.0033 'International Tables Vol C Tables 4.2.6.8 and 6.1.1.4'
O O 0.0106 0.0060 'International Tables Vol C Tables 4.2.6.8 and 6.1.1.4'

loop_
_geom_angle_atom_site_label_1
_geom_angle_atom_site_label_2
_geom_angle_atom_site_label_3
_geom_angle
_geom_angle_site_symmetry_1
_geom_angle_site_symmetry_3
C6 C1 C2 117.8(3) . .
C6 C1 P1 120.1(3) . .
C2 C1 P1 122.0(3) . .
C3 C2 C1 121.1(3) . .
C3 C2 H2 119.4 . .
C1 C2 H2 119.4 . .
C2 C3 C4 118.7(3) . .
C2 C3 C14 121.0(3) . 2
C4 C3 C14 120.2(3) . 2
O2 C4 C5 121.4(3) . .
O2 C4 C3 117.2(3) . .
C5 C4 C3 121.3(3) . .
C6 C5 C4 118.4(3) . .
C6 C5 C7 119.5(3) . .
C4 C5 C7 121.3(3) . .
C5 C6 C1 122.1(3) . .
C5 C6 H6 118.9 . .
C1 C6 H6 118.9 . .
C5 C7 C8 108.5(3) . .
C5 C7 H7A 110.0 . .
C8 C7 H7A 110.0 . .
C5 C7 H7B 110.0 . .
C8 C7 H7B 110.0 . .
H7A C7 H7B 108.4 . .
C13 C8 C9 118.2(3) . .
C13 C8 C7 119.7(3) . .
C9 C8 C7 121.9(3) . .
O1 C9 C8 119.2(3) . .
O1 C9 C10 119.2(3) . .
C8 C9 C10 121.6(3) . .
C11 C10 C9 117.7(4) . .
C11 C10 C14 120.2(3) . .
C9 C10 C14 121.9(3) . .
C10 C11 C12 121.7(4) . .
C10 C11 H11 119.2 . .
C12 C11 H11 119.2 . .
C13 C12 C11 119.2(4) . .
C13 C12 H12 120.4 . .
C11 C12 H12 120.4 . .
C12 C13 C8 121.4(4) . .
C12 C13 H13 119.3 . .
C8 C13 H13 119.3 . .
C10 C14 C3 111.2(3) . 2
C10 C14 H14A 109.4 . .
C3 C14 H14A 109.4 2 .
C10 C14 H14B 109.4 . .
C3 C14 H14B 109.4 2 .
H14A C14 H14B 108.0 . .
C16 C15 O2 112.6(5) . .
C16 C15 H15A 109.1 . .
O2 C15 H15A 109.1 . .
C16 C15 H15B 109.1 . .
O2 C15 H15B 109.1 . .
H15A C15 H15B 107.8 . .
C15 C16 C17 112.1(5) . .
C15 C16 H16A 109.2 . .
C17 C16 H16A 109.2 . .
C15 C16 H16B 109.2 . .
C17 C16 H16B 109.2 . .
H16A C16 H16B 107.9 . .
C18 C17 C16 118.4(7) . .
C18 C17 H17A 107.7 . .
C16 C17 H17A 107.7 . .
C18 C17 H17B 107.7 . .
C16 C17 H17B 107.7 . .
H17A C17 H17B 107.1 . .
C17 C18 H18A 109.5 . .
C17 C18 H18B 109.5 . .
H18A C18 H18B 109.5 . .
C17 C18 H18C 109.5 . .
H18A C18 H18C 109.5 . .
H18B C18 H18C 109.5 . .
O1 C19 C20 109.9(5) . .
O1 C19 H19A 109.7 . .
C20 C19 H19A 109.7 . .
O1 C19 H19B 109.7 . .
C20 C19 H19B 109.7 . .
H19A C19 H19B 108.2 . .
C21 C20 C19 115.0(5) . .
C21 C20 H20A 108.5 . .
C19 C20 H20A 108.5 . .
C21 C20 H20B 108.5 . .
C19 C20 H20B 108.5 . .
H20A C20 H20B 107.5 . .
C22 C21 C20 117.9(7) . .
C22 C21 H21A 107.8 . .
C20 C21 H21A 107.8 . .
C22 C21 H21B 107.8 . .
C20 C21 H21B 107.8 . .
H21A C21 H21B 107.2 . .
C21 C22 H22A 109.5 . .
C21 C22 H22B 109.5 . .
H22A C22 H22B 109.5 . .
C21 C22 H22C 109.5 . .
H22A C22 H22C 109.5 . .
H22B C22 H22C 109.5 . .
C28 C23 C24 119.1(3) . .
C28 C23 P1 123.7(3) . .
C24 C23 P1 117.2(3) . .
C25 C24 C23 120.3(4) . .
C25 C24 H24 119.9 . .
C23 C24 H24 119.9 . .
C24 C25 C26 120.6(4) . .
C24 C25 H25 119.7 . .
C26 C25 H25 119.7 . .
C27 C26 C25 119.3(4) . .
C27 C26 H26 120.3 . .
C25 C26 H26 120.3 . .
C26 C27 C28 120.9(4) . .
C26 C27 H27 119.6 . .
C28 C27 H27 119.6 . .
C23 C28 C27 119.8(4) . .
C23 C28 H28 120.1 . .
C27 C28 H28 120.1 . .
C34 C29 C30 118.9(3) . .
C34 C29 P1 120.0(3) . .
C30 C29 P1 121.0(3) . .
C31 C30 C29 120.8(4) . .
C31 C30 H30 119.6 . .
C29 C30 H30 119.6 . .
C30 C31 C32 119.4(4) . .
C30 C31 H31 120.3 . .
C32 C31 H31 120.3 . .
C33 C32 C31 120.2(4) . .
C33 C32 H32 119.9 . .
C31 C32 H32 119.9 . .
C32 C33 C34 119.7(4) . .
C32 C33 H33 120.2 . .
C34 C33 H33 120.2 . .
C29 C34 C33 121.0(4) . .
C29 C34 H34 119.5 . .
C33 C34 H34 119.5 . .
C36 C35 S1 112.3(3) . .
C36 C35 H35 123.9 . .
S1 C35 H35 123.9 . .
C35 C36 C37 114.3(4) . .
C35 C36 H36 122.9 . .
C37 C36 H36 122.9 . .
C38 C37 C36 109.8(3) . .
C38 C37 Pt1 111.8(3) . .
C36 C37 Pt1 138.3(3) . .
C37 C38 C39 121.6(4) . .
C37 C38 S1 113.2(3) . .
C39 C38 S1 125.0(3) . .
N1 C39 C40 120.1(4) . .
N1 C39 C38 112.3(3) . .
C40 C39 C38 127.7(4) . .
C41 C40 C39 119.3(5) . .
C41 C40 H40 120.3 . .
C39 C40 H40 120.3 . .
C40 C41 C42 120.3(5) . .
C40 C41 H41 119.8 . .
C42 C41 H41 119.8 . .
C41 C42 C43 118.6(5) . .
C41 C42 H42 120.7 . .
C43 C42 H42 120.7 . .
N1 C43 C42 122.2(5) . .
N1 C43 H43 118.9 . .
C42 C43 H43 118.9 . .
C37 Pt1 N1 80.56(14) . .
C37 Pt1 P1 94.58(11) . .
N1 Pt1 P1 174.41(9) . .
C37 Pt1 Cl1 169.71(11) . .
N1 Pt1 Cl1 89.15(10) . .
P1 Pt1 Cl1 95.71(4) . .
C1 P1 C23 102.08(16) . .
C1 P1 C29 102.36(16) . .
C23 P1 C29 104.61(15) . .
C1 P1 Pt1 119.76(12) . .
C23 P1 Pt1 110.93(11) . .
C29 P1 Pt1 115.29(12) . .
C35 S1 C38 90.4(2) . .
C43 N1 C39 119.4(4) . .
C43 N1 Pt1 126.8(3) . .
C39 N1 Pt1 113.7(3) . .
C9 O1 C19 112.5(3) . .
C4 O2 C15 115.0(3) . .

loop_
_geom_bond_atom_site_label_1
_geom_bond_atom_site_label_2
_geom_bond_distance
_geom_bond_site_symmetry_2
C1 C6 1.397(5) .
C1 C2 1.407(5) .
C1 P1 1.819(3) .
C2 C3 1.389(5) .
C2 H2 0.9300 .
C3 C4 1.395(5) .
C3 C14 1.514(5) 2
C4 O2 1.375(4) .
C4 C5 1.392(5) .
C5 C6 1.381(5) .
C5 C7 1.520(5) .
C6 H6 0.9300 .
C7 C8 1.529(5) .
C7 H7A 0.9700 .
C7 H7B 0.9700 .
C8 C13 1.379(6) .
C8 C9 1.388(5) .
C9 O1 1.387(4) .
C9 C10 1.403(5) .
C10 C11 1.371(6) .
C10 C14 1.514(5) .
C11 C12 1.385(6) .
C11 H11 0.9300 .
C12 C13 1.376(6) .
C12 H12 0.9300 .
C13 H13 0.9300 .
C14 C3 1.514(5) 2
C14 H14A 0.9700 .
C14 H14B 0.9700 .
C15 C16 1.459(7) .
C15 O2 1.461(6) .
C15 H15A 0.9700 .
C15 H15B 0.9700 .
C16 C17 1.528(9) .
C16 H16A 0.9700 .
C16 H16B 0.9700 .
C17 C18 1.410(9) .
C17 H17A 0.9700 .
C17 H17B 0.9700 .
C18 H18A 0.9600 .
C18 H18B 0.9600 .
C18 H18C 0.9600 .
C19 O1 1.431(5) .
C19 C20 1.476(7) .
C19 H19A 0.9700 .
C19 H19B 0.9700 .
C20 C21 1.475(9) .
C20 H20A 0.9700 .
C20 H20B 0.9700 .
C21 C22 1.441(9) .
C21 H21A 0.9700 .
C21 H21B 0.9700 .
C22 H22A 0.9600 .
C22 H22B 0.9600 .
C22 H22C 0.9600 .
C23 C28 1.380(5) .
C23 C24 1.383(5) .
C23 P1 1.826(3) .
C24 C25 1.370(6) .
C24 H24 0.9300 .
C25 C26 1.372(6) .
C25 H25 0.9300 .
C26 C27 1.365(6) .
C26 H26 0.9300 .
C27 C28 1.381(5) .
C27 H27 0.9300 .
C28 H28 0.9300 .
C29 C34 1.375(5) .
C29 C30 1.379(5) .
C29 P1 1.831(3) .
C30 C31 1.373(5) .
C30 H30 0.9300 .
C31 C32 1.386(6) .
C31 H31 0.9300 .
C32 C33 1.369(6) .
C32 H32 0.9300 .
C33 C34 1.375(5) .
C33 H33 0.9300 .
C34 H34 0.9300 .
C35 C36 1.367(5) .
C35 S1 1.698(5) .
C35 H35 0.9300 .
C36 C37 1.402(5) .
C36 H36 0.9300 .
C37 C38 1.380(5) .
C37 Pt1 2.016(4) .
C38 C39 1.433(6) .
C38 S1 1.730(4) .
C39 N1 1.368(5) .
C39 C40 1.394(6) .
C40 C41 1.365(8) .
C40 H40 0.9300 .
C41 C42 1.371(8) .
C41 H41 0.9300 .
C42 C43 1.382(7) .
C42 H42 0.9300 .
C43 N1 1.333(5) .
C43 H43 0.9300 .
Cl1 Pt1 2.3557(12) .
Pt1 N1 2.124(3) .
Pt1 P1 2.2396(10) .
